data_4305194
loop_
_publ_author_name
'Sanjit Konar'
'Abraham Clearfield'

_publ_contact_author
; 
'Abraham Clearfield'
;
_publ_contact_author_email clearfield@mail.chem.tamu.edu
_publ_contact_author_phone '+1 979 997 9299'
_publ_section_title
;
Synthesis and Characterization of High Nuclearity Iron(III) Phosphonate
Molecular Clusters
;
_journal_name_full 'Inorganic Chemistry'
_journal_page_first 5573
_journal_page_last 5579
_journal_paper_doi 10.1021/ic702453g
_journal_volume 47
_journal_year 2008
_chemical_formula_sum 'C158 H170 Fe12 N0 O58 P6'
_chemical_formula_weight 3853.07
_chemical_name_systematic ?
_space_group_IT_number 2
_symmetry_cell_setting triclinic
_symmetry_space_group_name_Hall '-P 1'
_symmetry_space_group_name_H-M 'P -1'
_atom_sites_solution_hydrogens geom
_atom_sites_solution_primary direct
_atom_sites_solution_secondary difmap
_audit_creation_method SHELXL-97
_cell_angle_alpha 109.105(4)
_cell_angle_beta 105.886(4)
_cell_angle_gamma 105.955(3)
_cell_formula_units_Z 1
_cell_length_a 16.408(4)
_cell_length_b 17.026(4)
_cell_length_c 19.956(7)
_cell_measurement_temperature 110(2)
_cell_measurement_theta_max 0.821
_cell_measurement_theta_min 0.770
_cell_volume 4641(2)
_computing_cell_refinement 'Bruker SMART'
_computing_data_collection 'Bruker SMART'
_computing_data_reduction 'Bruker SAINT'
_computing_molecular_graphics 'Bruker SHELXTL'
_computing_publication_material 'Bruker SHELXTL'
_computing_structure_refinement 'SHELXL-97 (Sheldrick, 1997)'
_computing_structure_solution 'SHELXS-97 (Sheldrick, 1990)'
_diffrn_ambient_temperature 110(2)
_diffrn_measured_fraction_theta_full 0.995
_diffrn_measured_fraction_theta_max 0.995
_diffrn_measurement_device_type 'CCD area detector'
_diffrn_measurement_method 'phi and omega scans'
_diffrn_radiation_monochromator graphite
_diffrn_radiation_source 'fine-focus sealed tube'
_diffrn_radiation_type MoK\a
_diffrn_radiation_wavelength 0.71073
_diffrn_reflns_av_R_equivalents 0.0532
_diffrn_reflns_av_sigmaI/netI 0.0734
_diffrn_reflns_limit_h_max 18
_diffrn_reflns_limit_h_min -18
_diffrn_reflns_limit_k_max 19
_diffrn_reflns_limit_k_min -19
_diffrn_reflns_limit_l_max 22
_diffrn_reflns_limit_l_min -22
_diffrn_reflns_number 40386
_diffrn_reflns_theta_full 23.91
_diffrn_reflns_theta_max 23.91
_diffrn_reflns_theta_min 1.37
_exptl_absorpt_coefficient_mu 1.037
_exptl_absorpt_correction_T_max 0.821
_exptl_absorpt_correction_T_min 0.770
_exptl_absorpt_correction_type multi-scan
_exptl_absorpt_process_details 'Bruker SADABS V2.10'
_exptl_crystal_colour Red
_exptl_crystal_density_diffrn 1.382
_exptl_crystal_density_method 'not measured'
_exptl_crystal_description Block
_exptl_crystal_F_000 1984
_exptl_crystal_size_max 0.27
_exptl_crystal_size_mid 0.21
_exptl_crystal_size_min 0.19
_refine_diff_density_max 1.826
_refine_diff_density_min -1.400
_refine_diff_density_rms 0.294
_refine_ls_extinction_method none
_refine_ls_goodness_of_fit_ref 1.064
_refine_ls_hydrogen_treatment constr
_refine_ls_matrix_type full
_refine_ls_number_parameters 1060
_refine_ls_number_reflns 14418
_refine_ls_number_restraints 9
_refine_ls_restrained_S_all 1.066
_refine_ls_R_factor_all 0.1124
_refine_ls_R_factor_gt 0.0764
_refine_ls_shift/su_max 2.569
_refine_ls_shift/su_mean 0.043
_refine_ls_structure_factor_coef Fsqd
_refine_ls_weighting_details 'calc w=1/[\s^2^(Fo^2^)+(0.1816P)^2^+0.0000P] where P=(Fo^2^+2Fc^2^)/3'
_refine_ls_weighting_scheme calc
_refine_ls_wR_factor_gt 0.2443
_refine_ls_wR_factor_ref 0.2733
_reflns_number_gt 9412
_reflns_number_total 14342
_reflns_threshold_expression >2sigma(I)
_cod_data_source_file ic702453g-file002.cif
_cod_data_source_block 2
_cod_depositor_comments
;
The following automatic conversions were performed:
'_symmetry_cell_setting' value 'Triclinic' changed to 'triclinic'
according to '/home/saulius/struct/CIF-dictionaries/cif_core.dic'
dictionary named 'cif_core.dic' version 2.4.1 from
2010-06-29.

'_exptl_absorpt_correction_type' value 'Multi-Scan' changed
to 'multi-scan' according to
'/home/saulius/struct/CIF-dictionaries/cif_core.dic' dictionary named
'cif_core.dic' version 2.4.1 from 2010-06-29.

Automatic conversion script
Id: cif_fix_enum 1527 2010-12-29 10:47:43Z saulius 
;
_cod_database_code 4305194

loop_
_symmetry_equiv_pos_as_xyz
'x, y, z'
'-x, -y, -z'

loop_
_atom_site_label
_atom_site_type_symbol
_atom_site_fract_x
_atom_site_fract_y
_atom_site_fract_z
_atom_site_U_iso_or_equiv
_atom_site_adp_type
_atom_site_occupancy
_atom_site_symmetry_multiplicity
_atom_site_calc_flag
_atom_site_refinement_flags
_atom_site_disorder_assembly
_atom_site_disorder_group
C26 C 0.4689(16) 0.587(3) 0.0599(17) 0.57(6) Uani 1 1 d D . .
H26A H 0.4591 0.5269 0.0250 0.689 Uiso 1 1 calc R . .
H26B H 0.5340 0.6174 0.0943 0.689 Uiso 1 1 calc R . .
C27 C 0.4209(10) 0.5765(12) 0.1035(11) 0.162(9) Uani 1 1 d D . .
H27A H 0.4584 0.5902 0.1560 0.195 Uiso 1 1 calc R . .
H27B H 0.3676 0.5192 0.0792 0.195 Uiso 1 1 calc R . .
C16 C -0.0468(15) 0.5099(15) 0.3753(15) 0.267(17) Uani 1 1 d D . .
H16A H -0.1077 0.5043 0.3459 0.321 Uiso 1 1 calc R . .
H16B H -0.0521 0.4823 0.4103 0.321 Uiso 1 1 calc R . .
C17 C 0.0153(16) 0.6020(14) 0.4171(13) 0.27(2) Uani 1 1 d D . .
H17A H 0.0652 0.6142 0.4636 0.328 Uiso 1 1 calc R . .
H17B H -0.0150 0.6432 0.4286 0.328 Uiso 1 1 calc R . .
C1 C 0.1917(6) 1.1207(5) 0.3220(4) 0.046(2) Uani 1 1 d . . .
H1A H 0.1351 1.0697 0.3072 0.055 Uiso 1 1 calc R . .
H1B H 0.1882 1.1748 0.3551 0.055 Uiso 1 1 calc R . .
C2 C 0.1946(14) 1.1311(14) 0.2367(9) 0.205(15) Uani 1 1 d . . .
H2 H 0.2564 1.1668 0.2425 0.246 Uiso 1 1 calc R . .
C3 C 0.1686(11) 1.0538(18) 0.1986(17) 0.218(15) Uani 1 1 d . . .
H3 H 0.2200 1.0347 0.2089 0.262 Uiso 1 1 calc R . .
C4 C 0.1542(10) 1.0773(12) 0.1171(7) 0.111(5) Uani 1 1 d . . .
H4A H 0.2030 1.1318 0.1259 0.133 Uiso 1 1 calc R . .
H4B H 0.1412 1.0262 0.0699 0.133 Uiso 1 1 calc R . .
C5 C 0.0700(8) 1.0903(7) 0.1251(6) 0.066(3) Uani 1 1 d . . .
H5 H 0.0311 1.0971 0.0821 0.080 Uiso 1 1 calc R . .
C7 C 0.0648(13) 0.9603(9) 0.1529(9) 0.135(7) Uani 1 1 d . . .
H7A H 0.0604 0.9116 0.1080 0.162 Uiso 1 1 calc R . .
H7B H 0.0454 0.9378 0.1872 0.162 Uiso 1 1 calc R . .
C9 C 0.0415(12) 1.1524(16) 0.2435(9) 0.178(10) Uani 1 1 d . . .
H9A H 0.0706 1.1987 0.2959 0.268 Uiso 1 1 calc R . .
H9B H 0.0292 1.0939 0.2436 0.268 Uiso 1 1 calc R . .
H9C H -0.0155 1.1549 0.2172 0.268 Uiso 1 1 calc R . .
C11 C 0.2176(6) 0.6641(6) 0.4404(5) 0.045(2) Uani 1 1 d . . .
H11A H 0.2557 0.6339 0.4570 0.054 Uiso 1 1 calc R . .
H11B H 0.1961 0.6871 0.4805 0.054 Uiso 1 1 calc R . .
C12 C 0.1326(7) 0.5937(6) 0.3646(6) 0.063(3) Uani 1 1 d . . .
H12 H 0.1477 0.5936 0.3203 0.075 Uiso 1 1 calc R . .
C13 C 0.0437(13) 0.599(2) 0.3520(11) 0.31(2) Uani 1 1 d D . .
H13 H 0.0526 0.6578 0.3516 0.369 Uiso 1 1 calc R . .
C14 C -0.0189(11) 0.5375(16) 0.2804(11) 0.192(11) Uani 1 1 d . . .
H14A H 0.0032 0.5329 0.2395 0.231 Uiso 1 1 calc R . .
H14B H -0.0793 0.5400 0.2667 0.231 Uiso 1 1 calc R . .
C15 C -0.0063(12) 0.4643(10) 0.3211(9) 0.127(7) Uani 1 1 d D . .
H15 H -0.0426 0.3995 0.2869 0.152 Uiso 1 1 calc R . .
C20 C 0.1220(17) 0.4542(17) 0.3004(14) 0.211(13) Uani 1 1 d . . .
H20A H 0.1299 0.4020 0.3050 0.316 Uiso 1 1 calc R . .
H20B H 0.1804 0.4978 0.3101 0.316 Uiso 1 1 calc R . .
H20C H 0.0787 0.4360 0.2491 0.316 Uiso 1 1 calc R . .
C21 C 0.5335(5) 0.7940(5) 0.2190(4) 0.0379(19) Uani 1 1 d . . .
H21A H 0.5842 0.8437 0.2232 0.045 Uiso 1 1 calc R . .
H21B H 0.5593 0.7548 0.2346 0.045 Uiso 1 1 calc R . .
C22 C 0.4681(9) 0.7412(9) 0.1357(6) 0.088(4) Uani 1 1 d . . .
H22 H 0.4399 0.7810 0.1229 0.105 Uiso 1 1 calc R . .
C24 C 0.3646(9) 0.6435(11) 0.0118(6) 0.117(6) Uani 1 1 d D . .
H24A H 0.3098 0.5887 -0.0242 0.140 Uiso 1 1 calc R . .
H24B H 0.3585 0.6967 0.0069 0.140 Uiso 1 1 calc R . .
C31 C 0.2724(6) 0.5555(5) 0.2084(4) 0.0364(19) Uani 1 1 d . . .
C32 C 0.2230(6) 0.4591(5) 0.1466(4) 0.044(2) Uani 1 1 d . . .
C33 C 0.1327(7) 0.4263(6) 0.0973(5) 0.061(3) Uani 1 1 d . . .
H33 H 0.1018 0.4649 0.1013 0.073 Uiso 1 1 calc R . .
C34 C 0.0863(8) 0.3378(7) 0.0421(6) 0.084(4) Uani 1 1 d . . .
H34 H 0.0238 0.3156 0.0108 0.100 Uiso 1 1 calc R . .
C35 C 0.1344(9) 0.2818(7) 0.0336(6) 0.086(4) Uani 1 1 d . . .
H35 H 0.1046 0.2225 -0.0049 0.104 Uiso 1 1 calc R . .
C36 C 0.2267(9) 0.3142(6) 0.0826(6) 0.080(4) Uani 1 1 d . . .
H36 H 0.2585 0.2766 0.0765 0.096 Uiso 1 1 calc R . .
C37 C 0.2718(7) 0.4030(5) 0.1408(5) 0.056(3) Uani 1 1 d . . .
H37 H 0.3329 0.4245 0.1750 0.068 Uiso 1 1 calc R . .
C38 C 0.6086(6) 0.6977(5) 0.3417(4) 0.040(2) Uani 1 1 d . . .
C39 C 0.6507(6) 0.6418(5) 0.2994(4) 0.0378(19) Uani 1 1 d . . .
C40 C 0.5997(6) 0.5502(6) 0.2525(5) 0.051(2) Uani 1 1 d . . .
H40 H 0.5398 0.5231 0.2482 0.061 Uiso 1 1 calc R . .
C41 C 0.6372(7) 0.4986(7) 0.2120(6) 0.067(3) Uani 1 1 d . . .
H41 H 0.6031 0.4367 0.1811 0.081 Uiso 1 1 calc R . .
C42 C 0.7249(8) 0.5393(7) 0.2175(6) 0.078(4) Uani 1 1 d . . .
H42 H 0.7490 0.5058 0.1878 0.094 Uiso 1 1 calc R . .
C43 C 0.7764(8) 0.6283(8) 0.2661(7) 0.080(3) Uani 1 1 d . . .
H43 H 0.8373 0.6544 0.2721 0.096 Uiso 1 1 calc R . .
C44 C 0.7397(6) 0.6812(6) 0.3072(5) 0.058(3) Uani 1 1 d . . .
H44 H 0.7751 0.7425 0.3397 0.070 Uiso 1 1 calc R . .
C45 C 0.4207(5) 0.6161(5) 0.4721(4) 0.0374(19) Uani 1 1 d . . .
C46 C 0.3932(6) 0.5289(5) 0.4791(5) 0.046(2) Uani 1 1 d . . .
C47 C 0.3827(6) 0.4502(5) 0.4212(5) 0.047(2) Uani 1 1 d . . .
H47 H 0.3887 0.4512 0.3764 0.057 Uiso 1 1 calc R . .
C48 C 0.3635(7) 0.3705(6) 0.4288(6) 0.064(3) Uani 1 1 d . . .
H48 H 0.3606 0.3188 0.3912 0.077 Uiso 1 1 calc R . .
C49 C 0.3486(9) 0.3683(7) 0.4929(6) 0.084(4) Uani 1 1 d . . .
H49 H 0.3369 0.3150 0.4990 0.100 Uiso 1 1 calc R . .
C50 C 0.3509(13) 0.4456(7) 0.5493(6) 0.137(8) Uani 1 1 d . . .
H50 H 0.3359 0.4433 0.5905 0.164 Uiso 1 1 calc R . .
C51 C 0.3759(10) 0.5241(6) 0.5410(6) 0.093(5) Uani 1 1 d . . .
H51 H 0.3814 0.5768 0.5794 0.112 Uiso 1 1 calc R . .
C52 C 0.1742(6) 0.9806(5) 0.5003(5) 0.041(2) Uani 1 1 d . . .
C53 C 0.0932(6) 0.9459(6) 0.5198(5) 0.049(2) Uani 1 1 d . . .
C54 C 0.0830(7) 1.0005(6) 0.5842(6) 0.060(3) Uani 1 1 d . . .
H54 H 0.1287 1.0582 0.6177 0.073 Uiso 1 1 calc R . .
C55 C 0.0066(9) 0.9690(8) 0.5974(7) 0.077(3) Uani 1 1 d . . .
H55 H -0.0013 1.0059 0.6391 0.092 Uiso 1 1 calc R . .
C56 C -0.0592(8) 0.8827(9) 0.5492(7) 0.083(4) Uani 1 1 d . . .
H56 H -0.1122 0.8623 0.5580 0.100 Uiso 1 1 calc R . .
C57 C -0.0487(7) 0.8265(8) 0.4891(6) 0.079(3) Uani 1 1 d . . .
H57 H -0.0908 0.7664 0.4601 0.095 Uiso 1 1 calc R . .
C58 C 0.0250(6) 0.8596(7) 0.4717(6) 0.065(3) Uani 1 1 d . . .
H58 H 0.0292 0.8239 0.4272 0.078 Uiso 1 1 calc R . .
C59 C 0.0913(5) 0.7529(5) 0.2418(4) 0.0382(19) Uani 1 1 d . . .
C60 C -0.0083(6) 0.7060(5) 0.1871(5) 0.046(2) Uani 1 1 d . . .
C61 C -0.0651(6) 0.7522(7) 0.1909(6) 0.061(3) Uani 1 1 d . . .
H61 H -0.0412 0.8120 0.2279 0.073 Uiso 1 1 calc R . .
C62 C -0.1569(7) 0.7106(7) 0.1406(7) 0.081(4) Uani 1 1 d . . .
H62 H -0.1945 0.7426 0.1437 0.098 Uiso 1 1 calc R . .
C63 C -0.1921(7) 0.6250(8) 0.0876(7) 0.084(4) Uani 1 1 d . . .
H63 H -0.2538 0.5976 0.0531 0.101 Uiso 1 1 calc R . .
C64 C -0.1362(7) 0.5767(7) 0.0839(6) 0.076(3) Uani 1 1 d . . .
H64 H -0.1609 0.5168 0.0469 0.091 Uiso 1 1 calc R . .
C65 C -0.0446(6) 0.6168(6) 0.1343(5) 0.055(2) Uani 1 1 d . . .
H65 H -0.0078 0.5838 0.1326 0.066 Uiso 1 1 calc R . .
C66 C 0.2393(5) 0.8067(5) 0.1398(4) 0.0354(18) Uani 1 1 d . . .
C67 C 0.1948(6) 0.7789(5) 0.0565(4) 0.043(2) Uani 1 1 d . . .
C68 C 0.1833(7) 0.8426(6) 0.0297(5) 0.060(3) Uani 1 1 d . . .
H68 H 0.2037 0.9026 0.0650 0.072 Uiso 1 1 calc R . .
C69 C 0.1422(9) 0.8180(7) -0.0482(5) 0.084(4) Uani 1 1 d . . .
H69 H 0.1339 0.8609 -0.0656 0.101 Uiso 1 1 calc R . .
C70 C 0.1135(10) 0.7289(8) -0.1004(6) 0.105(5) Uani 1 1 d . . .
H70 H 0.0874 0.7113 -0.1534 0.126 Uiso 1 1 calc R . .
C72 C 0.1635(7) 0.6902(6) 0.0037(5) 0.066(3) Uani 1 1 d . . .
H72 H 0.1694 0.6465 0.0206 0.080 Uiso 1 1 calc R . .
C73 C 0.4593(8) 1.1236(6) 0.2827(5) 0.059(3) Uani 1 1 d . . .
C74 C 0.4468(8) 1.1775(7) 0.2361(6) 0.070(3) Uani 1 1 d . . .
C75 C 0.3997(10) 1.1364(9) 0.1568(7) 0.101(4) Uani 1 1 d . . .
H75 H 0.3698 1.0735 0.1303 0.122 Uiso 1 1 calc R . .
C77 C 0.4343(10) 1.2836(10) 0.1570(9) 0.098(4) Uani 1 1 d . . .
H77 H 0.4369 1.3208 0.1317 0.118 Uiso 1 1 calc R . .
C78 C 0.4659(11) 1.3183(10) 0.2337(9) 0.118(5) Uani 1 1 d . . .
H78 H 0.4835 1.3805 0.2599 0.142 Uiso 1 1 calc R . .
C79 C 0.4748(13) 1.2755(8) 0.2755(8) 0.145(8) Uani 1 1 d . . .
H79 H 0.4983 1.3058 0.3292 0.174 Uiso 1 1 calc R . .
C6 C 0.026(2) 1.017(2) 0.136(2) 0.28(2) Uani 1 1 d . . .
H6A H 0.0067 1.0401 0.1773 0.339 Uiso 1 1 calc R . .
H6B H -0.0295 0.9782 0.0895 0.339 Uiso 1 1 calc R . .
C8 C 0.1086(12) 1.1684(15) 0.2001(11) 0.193(12) Uani 1 1 d . . .
C10 C 0.1667(12) 1.2452(9) 0.2174(9) 0.122(6) Uani 1 1 d . . .
H10A H 0.2051 1.2385 0.1891 0.183 Uiso 1 1 calc R . .
H10B H 0.2045 1.2746 0.2719 0.183 Uiso 1 1 calc R . .
H10C H 0.1350 1.2814 0.2045 0.183 Uiso 1 1 calc R . .
C18 C 0.0893(16) 0.4918(16) 0.3528(14) 0.174(9) Uani 1 1 d . . .
C19 C 0.1238(16) 0.4804(15) 0.4259(16) 0.29(2) Uani 1 1 d . . .
H19A H 0.1145 0.5217 0.4662 0.438 Uiso 1 1 calc R . .
H19B H 0.1885 0.4929 0.4415 0.438 Uiso 1 1 calc R . .
H19C H 0.0903 0.4192 0.4164 0.438 Uiso 1 1 calc R . .
C23 C 0.399(3) 0.6542(15) 0.0945(10) 0.37(3) Uani 1 1 d D . .
C25 C 0.4512(12) 0.6364(10) 0.0130(7) 0.110(5) Uani 1 1 d D . .
H25 H 0.4572 0.6154 -0.0367 0.132 Uiso 1 1 calc R . .
C28 C 0.5359(14) 0.7297(16) 0.0848(9) 0.95(10) Uani 1 1 d D . .
C29 C 0.6222(13) 0.721(2) 0.1233(11) 0.260(18) Uani 1 1 d . . .
H29A H 0.6655 0.7369 0.1012 0.390 Uiso 1 1 calc R . .
H29B H 0.6079 0.6591 0.1160 0.390 Uiso 1 1 calc R . .
H29C H 0.6487 0.7603 0.1777 0.390 Uiso 1 1 calc R . .
C30 C 0.529(2) 0.763(2) 0.0261(16) 0.31(2) Uani 1 1 d D . .
H30A H 0.5857 0.8126 0.0416 0.459 Uiso 1 1 calc R . .
H30B H 0.4792 0.7834 0.0201 0.459 Uiso 1 1 calc R . .
H30C H 0.5162 0.7151 -0.0221 0.459 Uiso 1 1 calc R . .
C71 C 0.1243(10) 0.6665(8) -0.0725(6) 0.104(5) Uani 1 1 d . . .
H71 H 0.1038 0.6063 -0.1075 0.124 Uiso 1 1 calc R . .
C76 C 0.3972(12) 1.1896(11) 0.1160(8) 0.122(6) Uani 1 1 d . . .
H76 H 0.3709 1.1623 0.0622 0.147 Uiso 1 1 calc R . .
Fe1 Fe 0.50079(7) 1.17928(7) 0.44911(6) 0.0325(3) Uani 1 1 d . . .
Fe2 Fe 0.24203(7) 0.90756(7) 0.38062(6) 0.0329(3) Uani 1 1 d . . .
Fe3 Fe 0.36377(8) 1.11972(7) 0.54469(6) 0.0338(3) Uani 1 1 d . . .
Fe4 Fe 0.36265(8) 0.95775(7) 0.29464(6) 0.0339(3) Uani 1 1 d . . .
Fe5 Fe 0.43353(7) 0.69853(7) 0.36146(6) 0.0323(3) Uani 1 1 d . . .
Fe6 Fe 0.27465(7) 0.74142(7) 0.26238(6) 0.0324(3) Uani 1 1 d . . .
O1 O 0.4148(4) 0.6108(3) 0.4065(3) 0.0415(14) Uani 1 1 d . . .
O2 O 0.5252(4) 0.6604(3) 0.3273(3) 0.0391(13) Uani 1 1 d . . .
O3 O 0.2330(4) 0.6082(3) 0.1990(3) 0.0401(13) Uani 1 1 d . . .
O4 O 0.3466(4) 0.5769(3) 0.2619(3) 0.0368(13) Uani 1 1 d . . .
O5 O 0.4134(3) 0.7603(3) 0.2863(3) 0.0313(12) Uani 1 1 d . . .
O6 O 0.4444(4) 0.9013(3) 0.2625(3) 0.0372(13) Uani 1 1 d . . .
O7 O 0.6274(4) 1.1857(3) 0.4947(3) 0.0390(13) Uani 1 1 d . . .
O8 O 0.5538(4) 1.3111(3) 0.4689(3) 0.0423(14) Uani 1 1 d . . .
O9 O 0.4795(3) 1.1980(3) 0.5442(3) 0.0333(12) Uani 1 1 d . . .
O10 O 0.3770(4) 1.1674(3) 0.3856(3) 0.0350(12) Uani 1 1 d . . .
O11 O 0.5269(4) 1.1653(3) 0.3495(3) 0.0435(14) Uani 1 1 d . . .
O12 O 0.3992(4) 1.0487(3) 0.2536(3) 0.0450(14) Uani 1 1 d . . .
O13 O 0.4339(4) 1.1055(3) 0.6344(3) 0.0409(13) Uani 1 1 d . . .
O14 O 0.3391(4) 1.2208(3) 0.6124(3) 0.0436(14) Uani 1 1 d . . .
O15 O 0.2806(4) 1.1239(3) 0.4555(3) 0.0380(13) Uani 1 1 d . . .
O16 O 0.2476(4) 1.0439(3) 0.5546(3) 0.0414(13) Uani 1 1 d . . .
O17 O 0.1619(3) 0.9462(3) 0.4308(3) 0.0393(13) Uani 1 1 d . . .
O18 O 0.3564(3) 0.9974(3) 0.4771(3) 0.0330(12) Uani 1 1 d . . .
O19 O 0.2291(3) 0.8100(3) 0.4147(3) 0.0364(12) Uani 1 1 d . . .
O20 O 0.3124(3) 0.7176(3) 0.3616(3) 0.0336(12) Uani 1 1 d . . .
O21 O 0.3095(3) 0.8640(3) 0.3223(3) 0.0316(12) Uani 1 1 d . . .
O22 O 0.1203(3) 0.8349(3) 0.2871(3) 0.0377(13) Uani 1 1 d . . .
O23 O 0.1384(4) 0.7053(3) 0.2387(3) 0.0404(13) Uani 1 1 d . . .
O24 O 0.2708(3) 1.0041(3) 0.3355(3) 0.0332(12) Uani 1 1 d . . .
O25 O 0.4594(3) 1.0427(3) 0.4019(3) 0.0327(12) Uani 1 1 d . . .
O26 O 0.2628(4) 0.8881(3) 0.1852(3) 0.0437(14) Uani 1 1 d . . .
O27 O 0.2530(4) 0.7463(3) 0.1601(3) 0.0390(13) Uani 1 1 d . . .
O2W O 0.2863(14) 0.9109(12) 0.6387(10) 0.253(9) Uani 1 1 d . . .
H2W1 H 0.3086 0.8743 0.6596 0.379 Uiso 1 1 d . . .
H2W2 H 0.2284 0.8712 0.5930 0.379 Uiso 1 1 d . . .
O1W O 0.3868(4) 0.9517(4) 0.5833(3) 0.0502(15) Uani 1 1 d . . .
H1W1 H 0.3630 0.9789 0.5515 0.075 Uiso 1 1 d . . .
H1W2 H 0.3934 0.8992 0.5513 0.075 Uiso 1 1 d . . .
P1 P 0.28625(14) 0.75696(13) 0.43072(11) 0.0334(5) Uani 1 1 d . . .
P2 P 0.48704(14) 0.84038(13) 0.28646(11) 0.0327(5) Uani 1 1 d . . .
P3 P 0.28575(14) 1.10502(13) 0.37765(11) 0.0344(5) Uani 1 1 d . . .

loop_
_atom_site_aniso_label
_atom_site_aniso_U_11
_atom_site_aniso_U_22
_atom_site_aniso_U_33
_atom_site_aniso_U_23
_atom_site_aniso_U_13
_atom_site_aniso_U_12
C26 0.18(3) 1.55(17) 0.24(3) 0.50(7) 0.18(3) 0.47(6)
C27 0.096(12) 0.155(16) 0.174(18) 0.120(15) -0.016(11) -0.023(11)
C16 0.123(19) 0.42(5) 0.29(4) 0.25(4) 0.07(2) 0.06(3)
C17 0.18(2) 0.18(2) 0.21(2) -0.097(18) 0.13(2) -0.112(17)
C1 0.060(6) 0.030(4) 0.029(4) 0.001(4) -0.003(4) 0.027(4)
C2 0.165(17) 0.193(19) 0.097(11) -0.096(13) -0.065(11) 0.162(17)
C3 0.063(10) 0.32(3) 0.42(4) 0.33(3) 0.078(18) 0.079(16)
C4 0.112(11) 0.197(16) 0.057(7) 0.067(9) 0.030(7) 0.097(11)
C5 0.077(7) 0.070(7) 0.043(6) 0.023(5) 0.003(5) 0.040(6)
C7 0.23(2) 0.063(9) 0.119(13) 0.028(9) 0.096(13) 0.049(11)
C9 0.156(16) 0.33(3) 0.095(12) 0.099(16) 0.030(12) 0.177(19)
C11 0.045(5) 0.042(5) 0.034(5) 0.012(4) 0.006(4) 0.015(4)
C12 0.051(6) 0.048(6) 0.071(7) 0.026(5) 0.013(5) 0.006(5)
C13 0.090(14) 0.41(4) 0.122(16) -0.14(2) 0.035(13) -0.001(19)
C14 0.080(11) 0.30(3) 0.143(16) 0.15(2) -0.004(11) -0.018(14)
C15 0.100(12) 0.088(10) 0.090(11) -0.003(9) 0.032(10) -0.047(9)
C20 0.34(3) 0.32(3) 0.27(3) 0.24(3) 0.26(3) 0.29(3)
C21 0.036(4) 0.038(5) 0.037(4) 0.016(4) 0.010(4) 0.015(4)
C22 0.103(9) 0.126(11) 0.043(6) 0.014(7) 0.026(6) 0.090(9)
C24 0.067(8) 0.167(14) 0.037(6) -0.007(8) 0.012(6) 0.009(9)
C31 0.048(5) 0.018(4) 0.024(4) 0.000(3) 0.004(4) 0.007(4)
C32 0.070(6) 0.020(4) 0.027(4) 0.002(3) 0.009(4) 0.017(4)
C33 0.063(6) 0.042(5) 0.033(5) -0.005(4) -0.011(5) 0.016(5)
C34 0.081(8) 0.039(6) 0.059(7) -0.002(5) -0.024(6) 0.005(6)
C35 0.113(10) 0.029(5) 0.049(6) -0.011(5) -0.007(7) 0.007(6)
C36 0.114(10) 0.032(5) 0.067(7) 0.004(5) 0.016(7) 0.035(6)
C37 0.072(6) 0.030(5) 0.043(5) 0.003(4) 0.005(5) 0.019(5)
C38 0.060(6) 0.030(5) 0.022(4) 0.005(4) 0.006(4) 0.024(4)
C39 0.046(5) 0.038(5) 0.025(4) 0.008(4) 0.008(4) 0.023(4)
C40 0.043(5) 0.040(5) 0.041(5) -0.001(4) 0.005(4) 0.013(4)
C41 0.062(7) 0.056(6) 0.051(6) -0.008(5) 0.009(5) 0.032(6)
C42 0.076(8) 0.073(8) 0.059(7) -0.010(6) 0.022(6) 0.042(7)
C43 0.059(7) 0.075(8) 0.099(9) 0.019(7) 0.041(7) 0.032(6)
C44 0.050(6) 0.049(6) 0.050(6) 0.003(5) 0.013(5) 0.015(5)
C45 0.042(5) 0.025(4) 0.031(5) 0.008(4) -0.001(4) 0.013(4)
C46 0.057(5) 0.029(4) 0.034(5) 0.009(4) -0.001(4) 0.017(4)
C47 0.064(6) 0.026(4) 0.037(5) 0.011(4) 0.004(4) 0.016(4)
C48 0.061(6) 0.028(5) 0.067(7) 0.008(5) -0.003(5) 0.010(4)
C49 0.112(10) 0.033(6) 0.059(7) 0.020(5) -0.008(7) 0.006(6)
C50 0.29(2) 0.031(6) 0.040(6) 0.018(5) 0.039(9) 0.021(9)
C51 0.178(14) 0.029(5) 0.040(6) 0.008(5) 0.024(7) 0.023(7)
C52 0.039(5) 0.035(5) 0.036(5) 0.004(4) 0.006(4) 0.020(4)
C53 0.048(5) 0.047(5) 0.044(5) 0.012(4) 0.016(4) 0.022(4)
C54 0.061(6) 0.042(5) 0.067(7) 0.010(5) 0.027(5) 0.020(5)
C55 0.100(9) 0.069(8) 0.085(8) 0.035(7) 0.056(8) 0.045(7)
C56 0.057(7) 0.099(10) 0.085(9) 0.031(8) 0.036(7) 0.022(7)
C57 0.050(6) 0.082(8) 0.069(7) 0.015(6) 0.022(6) 0.000(6)
C58 0.047(6) 0.053(6) 0.063(7) 0.002(5) 0.014(5) 0.010(5)
C59 0.033(4) 0.032(5) 0.034(4) 0.009(4) 0.003(4) 0.009(4)
C60 0.043(5) 0.038(5) 0.040(5) 0.010(4) 0.004(4) 0.015(4)
C61 0.044(5) 0.053(6) 0.060(6) 0.006(5) 0.009(5) 0.018(5)
C62 0.041(6) 0.066(7) 0.094(9) 0.006(7) 0.000(6) 0.022(5)
C63 0.039(6) 0.070(8) 0.088(9) 0.010(7) -0.012(6) 0.010(6)
C64 0.049(6) 0.046(6) 0.073(7) -0.005(5) 0.000(5) -0.004(5)
C65 0.048(5) 0.035(5) 0.046(5) -0.001(4) -0.004(4) 0.011(4)
C66 0.038(4) 0.031(4) 0.024(4) 0.004(4) 0.002(3) 0.017(4)
C67 0.047(5) 0.036(5) 0.033(4) 0.010(4) 0.002(4) 0.020(4)
C68 0.080(7) 0.048(6) 0.027(5) 0.007(4) 0.002(5) 0.023(5)
C69 0.126(10) 0.064(7) 0.033(5) 0.017(5) -0.010(6) 0.043(7)
C70 0.164(13) 0.065(8) 0.027(5) 0.000(5) -0.018(7) 0.045(8)
C72 0.085(7) 0.046(6) 0.031(5) 0.003(4) -0.011(5) 0.028(5)
C73 0.092(8) 0.029(5) 0.034(5) 0.009(4) 0.017(5) 0.008(5)
C74 0.078(7) 0.061(7) 0.040(6) 0.014(5) 0.013(5) 0.008(6)
C75 0.131(12) 0.088(9) 0.056(7) 0.033(7) 0.022(8) 0.016(8)
C77 0.101(10) 0.089(10) 0.117(12) 0.071(10) 0.035(9) 0.032(8)
C78 0.159(15) 0.082(10) 0.099(11) 0.051(9) 0.018(11) 0.047(10)
C79 0.24(2) 0.051(8) 0.069(9) 0.035(7) 0.010(10) -0.008(10)
C6 0.37(4) 0.35(4) 0.57(6) 0.39(4) 0.40(4) 0.32(4)
C8 0.103(13) 0.165(19) 0.137(15) -0.083(14) 0.069(12) -0.028(13)
C10 0.151(15) 0.061(9) 0.118(12) 0.005(8) 0.061(12) 0.026(10)
C18 0.137(18) 0.154(19) 0.16(2) 0.033(16) 0.008(16) 0.062(16)
C19 0.20(2) 0.19(2) 0.34(3) 0.22(3) -0.11(2) -0.032(17)
C23 0.66(7) 0.13(2) 0.075(14) 0.049(14) 0.00(3) -0.06(3)
C25 0.157(15) 0.114(11) 0.049(7) 0.013(7) 0.063(9) 0.050(10)
C28 0.37(5) 1.04(12) 0.25(3) -0.47(6) 0.28(4) -0.60(7)
C29 0.138(17) 0.49(5) 0.107(14) 0.01(2) 0.036(14) 0.21(3)
C30 0.30(3) 0.61(6) 0.31(3) 0.40(4) 0.22(3) 0.24(4)
C71 0.151(12) 0.058(7) 0.037(6) -0.007(5) -0.017(7) 0.040(8)
C76 0.166(15) 0.116(13) 0.071(9) 0.059(9) 0.027(9) 0.033(11)
Fe1 0.0399(7) 0.0222(6) 0.0221(6) 0.0034(5) 0.0014(5) 0.0127(5)
Fe2 0.0330(6) 0.0236(6) 0.0258(6) 0.0002(5) 0.0009(5) 0.0124(5)
Fe3 0.0413(7) 0.0228(6) 0.0230(6) 0.0018(5) 0.0026(5) 0.0132(5)
Fe4 0.0459(7) 0.0240(6) 0.0201(6) 0.0040(5) 0.0015(5) 0.0163(5)
Fe5 0.0402(7) 0.0223(6) 0.0226(6) 0.0028(4) 0.0025(5) 0.0147(5)
Fe6 0.0380(6) 0.0219(6) 0.0221(6) 0.0012(4) 0.0003(5) 0.0129(5)
O1 0.060(4) 0.023(3) 0.023(3) 0.002(2) 0.001(3) 0.016(3)
O2 0.036(3) 0.028(3) 0.030(3) -0.004(2) 0.002(2) 0.012(3)
O3 0.045(3) 0.025(3) 0.030(3) 0.000(2) -0.001(2) 0.014(3)
O4 0.045(3) 0.024(3) 0.025(3) 0.004(2) 0.002(3) 0.013(2)
O5 0.041(3) 0.023(3) 0.020(3) 0.003(2) 0.004(2) 0.015(2)
O6 0.051(3) 0.031(3) 0.027(3) 0.010(2) 0.010(2) 0.020(3)
O7 0.041(3) 0.036(3) 0.025(3) 0.003(2) 0.004(2) 0.015(3)
O8 0.055(4) 0.024(3) 0.030(3) 0.004(3) 0.007(3) 0.011(3)
O9 0.040(3) 0.024(3) 0.022(3) 0.002(2) 0.001(2) 0.014(2)
O10 0.046(3) 0.025(3) 0.025(3) 0.005(2) 0.004(2) 0.019(2)
O11 0.061(4) 0.028(3) 0.033(3) 0.010(3) 0.014(3) 0.016(3)
O12 0.072(4) 0.025(3) 0.027(3) 0.010(2) 0.006(3) 0.017(3)
O13 0.050(3) 0.028(3) 0.026(3) 0.009(2) 0.000(2) 0.008(3)
O14 0.058(4) 0.028(3) 0.033(3) 0.003(3) 0.016(3) 0.016(3)
O15 0.044(3) 0.030(3) 0.029(3) 0.006(2) 0.005(2) 0.017(3)
O16 0.043(3) 0.032(3) 0.034(3) 0.006(3) 0.009(3) 0.012(3)
O17 0.034(3) 0.033(3) 0.030(3) -0.002(2) 0.002(2) 0.015(2)
O18 0.036(3) 0.023(3) 0.024(3) 0.003(2) -0.001(2) 0.012(2)
O19 0.040(3) 0.030(3) 0.029(3) 0.004(2) 0.008(2) 0.016(2)
O20 0.041(3) 0.025(3) 0.020(3) 0.003(2) 0.000(2) 0.011(2)
O21 0.037(3) 0.023(3) 0.021(3) 0.003(2) 0.000(2) 0.013(2)
O22 0.037(3) 0.026(3) 0.029(3) 0.002(2) -0.003(2) 0.012(2)
O23 0.039(3) 0.027(3) 0.033(3) -0.002(2) 0.000(2) 0.012(3)
O24 0.036(3) 0.025(3) 0.027(3) 0.005(2) -0.001(2) 0.015(2)
O25 0.039(3) 0.023(3) 0.020(3) 0.001(2) 0.000(2) 0.013(2)
O26 0.053(4) 0.032(3) 0.028(3) 0.004(3) 0.000(3) 0.018(3)
O27 0.053(3) 0.027(3) 0.020(3) 0.003(2) 0.001(2) 0.015(3)
O2W 0.33(2) 0.239(18) 0.195(15) 0.116(14) 0.023(15) 0.180(18)
O1W 0.063(4) 0.031(3) 0.042(3) 0.007(3) 0.010(3) 0.021(3)
P1 0.0385(11) 0.0272(10) 0.0224(10) 0.0034(8) 0.0044(9) 0.0132(9)
P2 0.0407(12) 0.0239(10) 0.0207(10) 0.0039(8) 0.0032(9) 0.0113(9)
P3 0.0411(12) 0.0237(10) 0.0259(10) 0.0040(8) 0.0002(9) 0.0170(9)

loop_
_atom_type_symbol
_atom_type_description
_atom_type_scat_dispersion_real
_atom_type_scat_dispersion_imag
_atom_type_scat_source
C C 0.0033 0.0016 'International Tables Vol C Tables 4.2.6.8 and 6.1.1.4'
H H 0.0000 0.0000 'International Tables Vol C Tables 4.2.6.8 and 6.1.1.4'
N N 0.0061 0.0033 'International Tables Vol C Tables 4.2.6.8 and 6.1.1.4'
O O 0.0106 0.0060 'International Tables Vol C Tables 4.2.6.8 and 6.1.1.4'
P P 0.1023 0.0942 'International Tables Vol C Tables 4.2.6.8 and 6.1.1.4'
Fe Fe 0.3463 0.8444 'International Tables Vol C Tables 4.2.6.8 and 6.1.1.4'

loop_
_geom_angle_atom_site_label_1
_geom_angle_atom_site_label_2
_geom_angle_atom_site_label_3
_geom_angle
_geom_angle_site_symmetry_1
_geom_angle_site_symmetry_3
_geom_angle_publ_flag
C27 C26 C25 120.2(18) . . ?
C26 C27 C23 85(2) . . ?
C17 C16 C15 106.0(16) . . ?
C16 C17 C13 91.5(19) . . ?
C2 C1 P3 117.2(7) . . ?
C3 C2 C8 108.3(15) . . ?
C3 C2 C1 95(2) . . ?
C8 C2 C1 110.3(13) . . ?
C2 C3 C7 137(2) . . ?
C2 C3 C4 88.1(17) . . ?
C7 C3 C4 94.0(14) . . ?
C5 C4 C3 86.0(10) . . ?
C6 C5 C8 105.5(18) . . ?
C6 C5 C4 103.3(12) . . ?
C8 C5 C4 102.8(11) . . ?
C6 C7 C3 85.6(17) . . ?
C12 C11 P1 113.5(6) . . ?
C13 C12 C11 119.7(11) . . ?
C13 C12 C18 90.2(16) . . ?
C11 C12 C18 118.8(11) . . ?
C14 C13 C12 110.8(18) . . ?
C14 C13 C17 116.8(19) . . ?
C12 C13 C17 113(2) . . ?
C13 C14 C15 80.9(19) . . ?
C18 C15 C16 115.5(17) . . ?
C18 C15 C14 102.4(15) . . ?
C16 C15 C14 86.1(17) . . ?
C22 C21 P2 116.8(6) . . ?
C23 C22 C21 132.2(13) . . ?
C23 C22 C28 98.4(17) . . ?
C21 C22 C28 105.7(10) . . ?
C25 C24 C23 85.0(17) . . ?
O4 C31 O3 126.2(6) . . ?
O4 C31 C32 118.9(7) . . ?
O3 C31 C32 114.9(7) . . ?
C33 C32 C37 120.3(8) . . ?
C33 C32 C31 121.2(8) . . ?
C37 C32 C31 118.4(8) . . ?
C32 C33 C34 121.7(10) . . ?
C33 C34 C35 118.8(10) . . ?
C36 C35 C34 120.3(9) . . ?
C35 C36 C37 120.2(10) . . ?
C36 C37 C32 118.5(9) . . ?
O2 C38 O14 125.8(7) . 2_676 ?
O2 C38 C39 117.6(7) . . ?
O14 C38 C39 116.6(8) 2_676 . ?
C44 C39 C40 119.7(8) . . ?
C44 C39 C38 120.3(7) . . ?
C40 C39 C38 119.9(8) . . ?
C41 C40 C39 120.4(9) . . ?
C42 C41 C40 119.5(9) . . ?
C43 C42 C41 120.1(9) . . ?
C42 C43 C44 121.0(10) . . ?
C39 C44 C43 119.2(9) . . ?
O1 C45 O8 124.7(7) . 2_676 ?
O1 C45 C46 116.9(7) . . ?
O8 C45 C46 118.4(7) 2_676 . ?
C51 C46 C47 118.5(8) . . ?
C51 C46 C45 121.6(8) . . ?
C47 C46 C45 119.9(8) . . ?
C48 C47 C46 120.9(9) . . ?
C49 C48 C47 119.0(10) . . ?
C48 C49 C50 120.9(10) . . ?
C51 C50 C49 117.3(12) . . ?
C46 C51 C50 123.0(10) . . ?
O17 C52 O16 125.3(8) . . ?
O17 C52 C53 116.8(7) . . ?
O16 C52 C53 117.8(7) . . ?
C58 C53 C54 118.9(9) . . ?
C58 C53 C52 119.7(8) . . ?
C54 C53 C52 121.4(8) . . ?
C55 C54 C53 119.8(10) . . ?
C54 C55 C56 119.9(10) . . ?
C57 C56 C55 121.5(11) . . ?
C56 C57 C58 119.1(11) . . ?
C57 C58 C53 120.4(10) . . ?
O22 C59 O23 125.8(7) . . ?
O22 C59 C60 117.6(7) . . ?
O23 C59 C60 116.5(7) . . ?
C65 C60 C61 119.4(8) . . ?
C65 C60 C59 121.0(8) . . ?
C61 C60 C59 119.6(8) . . ?
C60 C61 C62 120.7(9) . . ?
C63 C62 C61 120.4(10) . . ?
C62 C63 C64 119.7(9) . . ?
C65 C64 C63 120.6(9) . . ?
C60 C65 C64 119.1(9) . . ?
O26 C66 O27 125.3(7) . . ?
O26 C66 C67 117.9(7) . . ?
O27 C66 C67 116.8(6) . . ?
C72 C67 C68 118.8(8) . . ?
C72 C67 C66 121.1(7) . . ?
C68 C67 C66 120.1(7) . . ?
C69 C68 C67 121.0(9) . . ?
C68 C69 C70 119.2(10) . . ?
C71 C70 C69 118.8(9) . . ?
C71 C72 C67 120.1(10) . . ?
O12 C73 O11 128.8(8) . . ?
O12 C73 C74 114.1(8) . . ?
O11 C73 C74 116.8(8) . . ?
C75 C74 C79 117.0(11) . . ?
C75 C74 C73 122.4(10) . . ?
C79 C74 C73 120.2(9) . . ?
C74 C75 C76 119.9(13) . . ?
C78 C77 C76 117.5(13) . . ?
C79 C78 C77 127.1(15) . . ?
C78 C79 C74 117.8(13) . . ?
C7 C6 C5 125.4(19) . . ?
C10 C8 C5 124.7(19) . . ?
C10 C8 C9 123.4(16) . . ?
C5 C8 C9 108.6(15) . . ?
C10 C8 C2 93.5(16) . . ?
C5 C8 C2 90.5(13) . . ?
C9 C8 C2 104(2) . . ?
C20 C18 C15 113(2) . . ?
C20 C18 C19 112(2) . . ?
C15 C18 C19 113(2) . . ?
C20 C18 C12 98(2) . . ?
C15 C18 C12 106.2(16) . . ?
C19 C18 C12 113.5(16) . . ?
C22 C23 C27 119(2) . . ?
C22 C23 C24 103.6(16) . . ?
C27 C23 C24 114.7(17) . . ?
C24 C25 C26 104.9(13) . . ?
C24 C25 C28 107.5(14) . . ?
C26 C25 C28 89(2) . . ?
C30 C28 C29 120.8(19) . . ?
C30 C28 C25 83.5(18) . . ?
C29 C28 C25 116(2) . . ?
C30 C28 C22 119(2) . . ?
C29 C28 C22 115.7(15) . . ?
C25 C28 C22 91.2(11) . . ?
C72 C71 C70 122.0(10) . . ?
C77 C76 C75 119.3(13) . . ?
O9 Fe1 O7 94.3(2) . . ?
O9 Fe1 O10 96.0(2) . . ?
O7 Fe1 O10 169.7(2) . . ?
O9 Fe1 O25 99.4(2) . . ?
O7 Fe1 O25 86.3(2) . . ?
O10 Fe1 O25 91.12(19) . . ?
O9 Fe1 O8 97.9(2) . . ?
O7 Fe1 O8 90.3(2) . . ?
O10 Fe1 O8 89.2(2) . . ?
O25 Fe1 O8 162.5(2) . . ?
O9 Fe1 O11 177.5(2) . . ?
O7 Fe1 O11 85.3(2) . . ?
O10 Fe1 O11 84.5(2) . . ?
O25 Fe1 O11 83.0(2) . . ?
O8 Fe1 O11 79.7(2) . . ?
O21 Fe2 O19 91.1(2) . . ?
O21 Fe2 O17 174.4(2) . . ?
O19 Fe2 O17 89.9(2) . . ?
O21 Fe2 O18 94.6(2) . . ?
O19 Fe2 O18 93.1(2) . . ?
O17 Fe2 O18 90.8(2) . . ?
O21 Fe2 O22 92.1(2) . . ?
O19 Fe2 O22 93.6(2) . . ?
O17 Fe2 O22 82.3(2) . . ?
O18 Fe2 O22 170.4(2) . . ?
O21 Fe2 O24 79.0(2) . . ?
O19 Fe2 O24 170.1(2) . . ?
O17 Fe2 O24 100.0(2) . . ?
O18 Fe2 O24 86.64(19) . . ?
O22 Fe2 O24 88.0(2) . . ?
O15 Fe3 O13 173.0(2) . . ?
O15 Fe3 O9 94.7(2) . . ?
O13 Fe3 O9 92.3(2) . . ?
O15 Fe3 O18 91.52(19) . . ?
O13 Fe3 O18 87.2(2) . . ?
O9 Fe3 O18 98.2(2) . . ?
O15 Fe3 O14 87.1(2) . . ?
O13 Fe3 O14 92.3(2) . . ?
O9 Fe3 O14 97.4(2) . . ?
O18 Fe3 O14 164.4(2) . . ?
O15 Fe3 O16 88.6(2) . . ?
O13 Fe3 O16 84.4(2) . . ?
O9 Fe3 O16 175.5(2) . . ?
O18 Fe3 O16 84.8(2) . . ?
O14 Fe3 O16 79.6(2) . . ?
O21 Fe4 O6 92.2(2) . . ?
O21 Fe4 O12 171.4(2) . . ?
O6 Fe4 O12 91.4(2) . . ?
O21 Fe4 O25 95.1(2) . . ?
O6 Fe4 O25 94.0(2) . . ?
O12 Fe4 O25 92.4(2) . . ?
O21 Fe4 O26 91.3(2) . . ?
O6 Fe4 O26 91.0(2) . . ?
O12 Fe4 O26 80.9(2) . . ?
O25 Fe4 O26 171.7(2) . . ?
O21 Fe4 O24 79.5(2) . . ?
O6 Fe4 O24 171.6(2) . . ?
O12 Fe4 O24 96.9(2) . . ?
O25 Fe4 O24 85.40(19) . . ?
O26 Fe4 O24 90.5(2) . . ?
O9 Fe5 O1 96.6(2) 2_676 . ?
O9 Fe5 O2 97.1(2) 2_676 . ?
O1 Fe5 O2 91.6(2) . . ?
O9 Fe5 O4 173.5(2) 2_676 . ?
O1 Fe5 O4 78.8(2) . . ?
O2 Fe5 O4 78.6(2) . . ?
O9 Fe5 O20 98.63(19) 2_676 . ?
O1 Fe5 O20 93.7(2) . . ?
O2 Fe5 O20 162.74(19) . . ?
O4 Fe5 O20 86.28(19) . . ?
O9 Fe5 O5 100.3(2) 2_676 . ?
O1 Fe5 O5 161.9(2) . . ?
O2 Fe5 O5 92.5(2) . . ?
O4 Fe5 O5 84.81(19) . . ?
O20 Fe5 O5 77.67(19) . . ?
O21 Fe6 O3 177.8(2) . . ?
O21 Fe6 O27 97.4(2) . . ?
O3 Fe6 O27 83.7(2) . . ?
O21 Fe6 O23 95.8(2) . . ?
O3 Fe6 O23 82.2(2) . . ?
O27 Fe6 O23 89.9(2) . . ?
O21 Fe6 O5 91.2(2) . . ?
O3 Fe6 O5 90.6(2) . . ?
O27 Fe6 O5 93.5(2) . . ?
O23 Fe6 O5 171.7(2) . . ?
O21 Fe6 O20 91.79(19) . . ?
O3 Fe6 O20 87.5(2) . . ?
O27 Fe6 O20 167.3(2) . . ?
O23 Fe6 O20 97.9(2) . . ?
O5 Fe6 O20 77.43(19) . . ?
C45 O1 Fe5 135.1(5) . . ?
C38 O2 Fe5 135.8(5) . . ?
C31 O3 Fe6 129.4(5) . . ?
C31 O4 Fe5 131.8(5) . . ?
P2 O5 Fe6 124.7(3) . . ?
P2 O5 Fe5 127.1(3) . . ?
Fe6 O5 Fe5 100.3(2) . . ?
P2 O6 Fe4 133.4(3) . . ?
P1 O7 Fe1 138.6(3) 2_676 . ?
C45 O8 Fe1 132.0(5) 2_676 . ?
Fe5 O9 Fe1 119.1(3) 2_676 . ?
Fe5 O9 Fe3 118.2(2) 2_676 . ?
Fe1 O9 Fe3 122.4(2) . . ?
P3 O10 Fe1 124.9(3) . . ?
C73 O11 Fe1 119.8(6) . . ?
C73 O12 Fe4 132.6(6) . . ?
P2 O13 Fe3 141.6(3) 2_676 . ?
C38 O14 Fe3 131.2(6) 2_676 . ?
P3 O15 Fe3 127.8(3) . . ?
C52 O16 Fe3 127.2(5) . . ?
C52 O17 Fe2 131.4(5) . . ?
Fe2 O18 Fe3 121.5(2) . . ?
P1 O19 Fe2 135.1(3) . . ?
P1 O20 Fe5 129.7(3) . . ?
P1 O20 Fe6 122.8(3) . . ?
Fe5 O20 Fe6 100.0(2) . . ?
Fe6 O21 Fe4 123.6(3) . . ?
Fe6 O21 Fe2 122.4(3) . . ?
Fe4 O21 Fe2 106.2(2) . . ?
C59 O22 Fe2 125.9(5) . . ?
C59 O23 Fe6 130.0(5) . . ?
P3 O24 Fe4 126.3(3) . . ?
P3 O24 Fe2 124.1(3) . . ?
Fe4 O24 Fe2 93.25(18) . . ?
Fe4 O25 Fe1 124.3(2) . . ?
C66 O26 Fe4 126.6(5) . . ?
C66 O27 Fe6 129.6(5) . . ?
O19 P1 O7 111.8(3) . 2_676 ?
O19 P1 O20 110.6(3) . . ?
O7 P1 O20 110.5(3) 2_676 . ?
O19 P1 C11 108.1(4) . . ?
O7 P1 C11 108.2(3) 2_676 . ?
O20 P1 C11 107.6(3) . . ?
O13 P2 O6 110.7(3) 2_676 . ?
O13 P2 O5 110.1(3) 2_676 . ?
O6 P2 O5 111.1(3) . . ?
O13 P2 C21 107.4(3) 2_676 . ?
O6 P2 C21 109.2(3) . . ?
O5 P2 C21 108.1(3) . . ?
O10 P3 O15 111.4(3) . . ?
O10 P3 O24 110.2(3) . . ?
O15 P3 O24 110.1(3) . . ?
O10 P3 C1 111.1(4) . . ?
O15 P3 C1 106.3(4) . . ?
O24 P3 C1 107.6(3) . . ?

loop_
_geom_bond_atom_site_label_1
_geom_bond_atom_site_label_2
_geom_bond_distance
_geom_bond_site_symmetry_2
_geom_bond_publ_flag
C26 C27 1.344(16) . ?
C26 C25 1.473(19) . ?
C27 C23 1.512(18) . ?
C16 C17 1.411(17) . ?
C16 C15 1.531(17) . ?
C17 C13 1.485(17) . ?
C1 C2 1.78(3) . ?
C1 P3 1.779(8) . ?
C2 C3 1.16(3) . ?
C2 C8 1.78(3) . ?
C3 C7 1.73(2) . ?
C3 C4 1.77(2) . ?
C4 C5 1.499(16) . ?
C5 C6 1.38(2) . ?
C5 C8 1.457(17) . ?
C7 C6 1.36(2) . ?
C9 C8 1.60(2) . ?
C11 C12 1.552(12) . ?
C11 P1 1.773(9) . ?
C12 C13 1.44(3) . ?
C12 C18 1.59(3) . ?
C13 C14 1.35(2) . ?
C14 C15 1.72(3) . ?
C15 C18 1.39(2) . ?
C20 C18 1.36(3) . ?
C21 C22 1.496(12) . ?
C21 P2 1.792(8) . ?
C22 C23 1.39(3) . ?
C22 C28 1.71(2) . ?
C24 C25 1.453(19) . ?
C24 C23 1.520(15) . ?
C31 O4 1.243(9) . ?
C31 O3 1.274(9) . ?
C31 C32 1.506(10) . ?
C32 C33 1.364(12) . ?
C32 C37 1.402(12) . ?
C33 C34 1.375(12) . ?
C34 C35 1.393(16) . ?
C35 C36 1.390(16) . ?
C36 C37 1.396(12) . ?
C38 O2 1.244(10) . ?
C38 O14 1.258(9) 2_676 ?
C38 C39 1.500(11) . ?
C39 C44 1.369(12) . ?
C39 C40 1.381(11) . ?
C40 C41 1.382(12) . ?
C41 C42 1.370(15) . ?
C42 C43 1.356(14) . ?
C43 C44 1.389(13) . ?
C45 O1 1.258(9) . ?
C45 O8 1.260(9) 2_676 ?
C45 C46 1.492(11) . ?
C46 C51 1.363(14) . ?
C46 C47 1.383(11) . ?
C47 C48 1.376(12) . ?
C48 C49 1.376(15) . ?
C49 C50 1.408(16) . ?
C50 C51 1.365(14) . ?
C52 O17 1.248(9) . ?
C52 O16 1.262(9) . ?
C52 C53 1.507(12) . ?
C53 C58 1.384(13) . ?
C53 C54 1.400(12) . ?
C54 C55 1.354(14) . ?
C55 C56 1.374(15) . ?
C56 C57 1.354(15) . ?
C57 C58 1.374(14) . ?
C59 O22 1.251(9) . ?
C59 O23 1.263(9) . ?
C59 C60 1.495(11) . ?
C60 C65 1.373(11) . ?
C60 C61 1.376(12) . ?
C61 C62 1.379(13) . ?
C62 C63 1.331(14) . ?
C63 C64 1.391(15) . ?
C64 C65 1.377(13) . ?
C66 O26 1.259(8) . ?
C66 O27 1.273(9) . ?
C66 C67 1.466(10) . ?
C67 C72 1.376(11) . ?
C67 C68 1.390(12) . ?
C68 C69 1.376(12) . ?
C69 C70 1.383(14) . ?
C70 C71 1.380(16) . ?
C72 C71 1.345(13) . ?
C73 O12 1.202(10) . ?
C73 O11 1.284(10) . ?
C73 C74 1.519(14) . ?
C74 C75 1.379(14) . ?
C74 C79 1.462(16) . ?
C75 C76 1.402(17) . ?
C77 C78 1.329(18) . ?
C77 C76 1.392(19) . ?
C78 C79 1.280(17) . ?
C8 C10 1.26(2) . ?
C18 C19 1.51(3) . ?
C25 C28 1.65(2) . ?
C28 C30 1.449(14) . ?
C28 C29 1.49(3) . ?
Fe1 O9 1.964(5) . ?
Fe1 O7 1.983(5) . ?
Fe1 O10 1.993(5) . ?
Fe1 O25 2.025(5) . ?
Fe1 O8 2.027(5) . ?
Fe1 O11 2.099(6) . ?
Fe2 O21 1.930(5) . ?
Fe2 O19 1.973(5) . ?
Fe2 O17 1.982(5) . ?
Fe2 O18 2.021(5) . ?
Fe2 O22 2.022(5) . ?
Fe2 O24 2.123(5) . ?
Fe3 O15 1.960(5) . ?
Fe3 O13 1.974(5) . ?
Fe3 O9 2.002(5) . ?
Fe3 O18 2.026(5) . ?
Fe3 O14 2.028(5) . ?
Fe3 O16 2.088(6) . ?
Fe4 O21 1.920(5) . ?
Fe4 O6 1.978(5) . ?
Fe4 O12 2.004(5) . ?
Fe4 O25 2.011(5) . ?
Fe4 O26 2.034(5) . ?
Fe4 O24 2.113(5) . ?
Fe5 O9 1.913(5) 2_676 ?
Fe5 O1 1.977(5) . ?
Fe5 O2 1.989(5) . ?
Fe5 O4 2.098(5) . ?
Fe5 O20 2.100(5) . ?
Fe5 O5 2.102(5) . ?
Fe6 O21 1.856(4) . ?
Fe6 O3 2.002(5) . ?
Fe6 O27 2.008(5) . ?
Fe6 O23 2.019(5) . ?
Fe6 O5 2.101(5) . ?
Fe6 O20 2.112(5) . ?
O5 P2 1.552(5) . ?
O6 P2 1.527(5) . ?
O7 P1 1.520(5) 2_676 ?
O8 C45 1.260(9) 2_676 ?
O9 Fe5 1.913(5) 2_676 ?
O10 P3 1.510(6) . ?
O13 P2 1.515(5) 2_676 ?
O14 C38 1.258(9) 2_676 ?
O15 P3 1.511(6) . ?
O19 P1 1.512(5) . ?
O20 P1 1.553(5) . ?
O24 P3 1.559(5) . ?
P1 O7 1.520(5) 2_676 ?
P2 O13 1.515(5) 2_676 ?
